data_7239293
loop_
_publ_author_name
'Zhang, Shuang'
'Sun, Ning-Xi'
'Li, Li'
'Han, Zheng-Bo'
'Zheng, Yan-Zhen'

_publ_section_title
;
 Two porous Co(ii) bithiophenedicarboxylate metal--organic frameworks:
 from a self-interpenetrating framework to a two-fold interpenetrating
 \a-Po topological network
;
_journal_issue 11
_journal_name_full 'RSC Advances'
_journal_page_first 5740
_journal_paper_doi 10.1039/c3ra44559c
_journal_volume 4
_journal_year 2014
_chemical_formula_moiety 'C44 H28 Co2 N4 O8 S4'
_chemical_formula_sum 'C44 H66 Co2 N4 O27 S4'
_chemical_formula_weight 1329.14
_space_group_IT_number 5
_space_group_name_Hall 'C 2y'
_space_group_name_H-M_alt 'C 1 2 1'
_symmetry_cell_setting monoclinic
_symmetry_space_group_name_Hall 'C 2y'
_symmetry_space_group_name_H-M 'C 1 2 1'
_atom_sites_solution_hydrogens geom
_atom_sites_solution_primary direct
_atom_sites_solution_secondary difmap
_audit_creation_method SHELXL-97
_cell_angle_alpha 90.00
_cell_angle_beta 102.550(13)
_cell_angle_gamma 90.00
_cell_formula_units_Z 4
_cell_length_a 21.584(2)
_cell_length_b 16.6520(10)
_cell_length_c 18.176(2)
_cell_measurement_temperature 153(2)
_cell_volume 6376.7(10)
_computing_cell_refinement 'Bruker XSCANS'
_computing_data_collection 'Bruker XSCANS'
_computing_data_reduction 'Bruker SHELXTL'
_computing_molecular_graphics 'Bruker SHELXTL'
_computing_publication_material 'Bruker SHELXTL'
_computing_structure_refinement 'SHELXL-97 (Sheldrick, 2008)'
_computing_structure_solution 'SHELXS-97 (Sheldrick, 2008)'
_diffrn_ambient_temperature 153(2)
_diffrn_measured_fraction_theta_full 0.986
_diffrn_measured_fraction_theta_max 0.986
_diffrn_measurement_device_type 'Bruker P4'
_diffrn_measurement_method '\w scans'
_diffrn_radiation_monochromator graphite
_diffrn_radiation_source 'fine-focus sealed tube'
_diffrn_radiation_type MoK\a
_diffrn_radiation_wavelength 0.71073
_diffrn_reflns_av_R_equivalents 0.0769
_diffrn_reflns_av_sigmaI/netI 0.1088
_diffrn_reflns_limit_h_max 24
_diffrn_reflns_limit_h_min -26
_diffrn_reflns_limit_k_max 11
_diffrn_reflns_limit_k_min -20
_diffrn_reflns_limit_l_max 21
_diffrn_reflns_limit_l_min -21
_diffrn_reflns_number 12231
_diffrn_reflns_theta_full 25.50
_diffrn_reflns_theta_max 25.50
_diffrn_reflns_theta_min 1.56
_exptl_absorpt_coefficient_mu 0.691
_exptl_absorpt_correction_T_max 0.8685
_exptl_absorpt_correction_T_min 0.8409
_exptl_absorpt_correction_type multi-scan
_exptl_absorpt_process_details 'SADABS (Bruker, 2000)'
_exptl_crystal_colour purple
_exptl_crystal_density_diffrn 1.385
_exptl_crystal_density_method 'not measured'
_exptl_crystal_description block
_exptl_crystal_F_000 2768
_exptl_crystal_size_max 0.26
_exptl_crystal_size_mid 0.24
_exptl_crystal_size_min 0.21
_platon_squeeze_details
;

19 disordered lattice water molecules have been removed 

from the asymmetric unit by the SQUEEZE process.

;
_refine_diff_density_max 1.153
_refine_diff_density_min -0.522
_refine_diff_density_rms 0.093
_refine_ls_abs_structure_details 'Flack H D (1983), Acta Cryst. A39, 876-881'
_refine_ls_abs_structure_Flack 0.10(4)
_refine_ls_extinction_method none
_refine_ls_goodness_of_fit_ref 1.024
_refine_ls_hydrogen_treatment constr
_refine_ls_matrix_type full
_refine_ls_number_parameters 686
_refine_ls_number_reflns 7520
_refine_ls_number_restraints 992
_refine_ls_restrained_S_all 0.995
_refine_ls_R_factor_all 0.1401
_refine_ls_R_factor_gt 0.0863
_refine_ls_shift/su_max 0.003
_refine_ls_shift/su_mean 0.000
_refine_ls_structure_factor_coef Fsqd
_refine_ls_weighting_details 'calc w=1/[\s^2^(Fo^2^)+(0.1171P)^2^+0.0000P] where P=(Fo^2^+2Fc^2^)/3'
_refine_ls_weighting_scheme calc
_refine_ls_wR_factor_gt 0.2128
_refine_ls_wR_factor_ref 0.2424
_reflns_number_gt 3749
_reflns_number_total 7520
_reflns_threshold_expression >2sigma(I)
_cod_data_source_file c3ra44559c.txt
_cod_data_source_block 2
_cod_depositor_comments
;
The following automatic conversions were performed:

data item '_symmetry_cell_setting' value 'Monoclinic' was changed to
'monoclinic' in accordance with the
/home/saulius/struct/COD-crude-data/automatic-downloads/DataCite-retrospective/RSC/depositions/lib/dictionaries/cif_core.dic
dictionary named 'cif_core.dic' version 2.4.2 last updated on
2011-04-26.

Automatic conversion script
Id: cif_fix_values 6909 2019-04-08 15:41:33Z antanas 
;
_cod_original_sg_symbol_H-M 'C 2'
_cod_database_code 7239293

loop_
_symmetry_equiv_pos_as_xyz
'x, y, z'
'-x, y, -z'
'x+1/2, y+1/2, z'
'-x+1/2, y+1/2, -z'

loop_
_atom_site_label
_atom_site_type_symbol
_atom_site_fract_x
_atom_site_fract_y
_atom_site_fract_z
_atom_site_U_iso_or_equiv
_atom_site_adp_type
_atom_site_occupancy
_atom_site_symmetry_multiplicity
_atom_site_calc_flag
_atom_site_refinement_flags
_atom_site_disorder_group
C21 C 0.3845(14) 1.071(2) 0.700(2) 0.078(6) Uani 0.38(3) 1 d PDU 1
H21A H 0.3653 1.1222 0.6961 0.094 Uiso 0.38(3) 1 calc PR 1
N1 N 0.2510(16) 0.887(2) 0.7143(19) 0.067(5) Uani 0.38(3) 1 d PDU 1
C23 C 0.2333(13) 0.964(2) 0.699(2) 0.080(6) Uani 0.38(3) 1 d PDU 1
H23A H 0.1894 0.9765 0.6902 0.096 Uiso 0.38(3) 1 calc PR 1
C24 C 0.2746(14) 1.0253(19) 0.695(2) 0.083(6) Uani 0.38(3) 1 d PDU 1
H24A H 0.2601 1.0789 0.6851 0.100 Uiso 0.38(3) 1 calc PR 1
C25 C 0.3388(12) 1.0060(18) 0.7050(17) 0.079(5) Uani 0.38(3) 1 d PDU 1
C26 C 0.3585(15) 0.927(2) 0.721(2) 0.083(6) Uani 0.38(3) 1 d PDU 1
H26A H 0.4021 0.9130 0.7281 0.100 Uiso 0.38(3) 1 calc PR 1
C27 C 0.3142(17) 0.8695(19) 0.726(2) 0.075(6) Uani 0.38(3) 1 d PDU 1
H27A H 0.3279 0.8160 0.7388 0.090 Uiso 0.38(3) 1 calc PR 1
C22 C 0.4372(13) 1.074(2) 0.700(2) 0.064(5) Uani 0.38(3) 1 d PDU 1
H22A H 0.4525 1.0200 0.7007 0.076 Uiso 0.38(3) 1 calc PR 1
N2 N 0.5980(13) 1.2236(18) 0.7020(15) 0.057(5) Uani 0.38(3) 1 d PDU 1
C28 C 0.6038(12) 1.1444(19) 0.7206(17) 0.057(5) Uani 0.38(3) 1 d PDU 1
H28A H 0.6451 1.1217 0.7352 0.068 Uiso 0.38(3) 1 calc PR 1
C29 C 0.5523(13) 1.0967(16) 0.7190(16) 0.055(5) Uani 0.38(3) 1 d PDU 1
H29A H 0.5583 1.0415 0.7315 0.066 Uiso 0.38(3) 1 calc PR 1
C30 C 0.4910(11) 1.1275(16) 0.6992(15) 0.062(5) Uani 0.38(3) 1 d PDU 1
C31 C 0.4836(12) 1.2086(16) 0.6796(18) 0.056(5) Uani 0.38(3) 1 d PDU 1
H31A H 0.4428 1.2324 0.6644 0.067 Uiso 0.38(3) 1 calc PR 1
C32 C 0.5379(14) 1.2522(16) 0.6833(18) 0.059(5) Uani 0.38(3) 1 d PDU 1
H32A H 0.5331 1.3077 0.6717 0.071 Uiso 0.38(3) 1 calc PR 1
C21' C 0.4052(9) 1.0425(15) 0.7100(14) 0.076(5) Uani 0.62(3) 1 d PDU 2
H21B H 0.3929 1.0967 0.7148 0.091 Uiso 0.62(3) 1 calc PR 2
N1' N 0.2488(10) 0.8856(14) 0.7134(11) 0.065(4) Uani 0.62(3) 1 d PDU 2
C23' C 0.2465(10) 0.9655(14) 0.7239(13) 0.079(5) Uani 0.62(3) 1 d PDU 2
H23B H 0.2078 0.9863 0.7330 0.095 Uiso 0.62(3) 1 calc PR 2
C24' C 0.2934(11) 1.0198(13) 0.7230(13) 0.085(5) Uani 0.62(3) 1 d PDU 2
H24B H 0.2875 1.0756 0.7304 0.102 Uiso 0.62(3) 1 calc PR 2
C25' C 0.3507(9) 0.9893(12) 0.7106(12) 0.084(5) Uani 0.62(3) 1 d PDU 2
C26' C 0.3548(10) 0.9058(13) 0.6999(14) 0.077(5) Uani 0.62(3) 1 d PDU 2
H26B H 0.3932 0.8838 0.6911 0.092 Uiso 0.62(3) 1 calc PR 2
C27' C 0.3050(11) 0.8557(13) 0.7019(14) 0.076(5) Uani 0.62(3) 1 d PDU 2
H27B H 0.3095 0.7996 0.6953 0.091 Uiso 0.62(3) 1 calc PR 2
C22' C 0.4565(9) 1.0405(13) 0.7058(13) 0.065(5) Uani 0.62(3) 1 d PDU 2
H22B H 0.4723 0.9874 0.7036 0.079 Uiso 0.62(3) 1 calc PR 2
N2' N 0.5946(8) 1.2242(12) 0.6985(9) 0.056(4) Uani 0.62(3) 1 d PDU 2
C28' C 0.6089(8) 1.1446(12) 0.6952(11) 0.057(4) Uani 0.62(3) 1 d PDU 2
H28B H 0.6504 1.1299 0.6907 0.068 Uiso 0.62(3) 1 calc PR 2
C29' C 0.5659(8) 1.0855(11) 0.6983(11) 0.060(4) Uani 0.62(3) 1 d PDU 2
H29B H 0.5784 1.0309 0.6972 0.072 Uiso 0.62(3) 1 calc PR 2
C30' C 0.5049(8) 1.1039(10) 0.7030(10) 0.054(4) Uani 0.62(3) 1 d PDU 2
C31' C 0.4892(8) 1.1849(11) 0.7070(11) 0.055(4) Uani 0.62(3) 1 d PDU 2
H31B H 0.4479 1.2005 0.7118 0.066 Uiso 0.62(3) 1 calc PR 2
C32' C 0.5344(8) 1.2413(11) 0.7037(11) 0.053(4) Uani 0.62(3) 1 d PDU 2
H32B H 0.5229 1.2962 0.7052 0.063 Uiso 0.62(3) 1 calc PR 2
S1 S -0.00292(14) 0.9504(2) 0.8639(2) 0.0664(9) Uani 1 1 d DU .
C1 C 0.0432(4) 0.9441(7) 0.8001(7) 0.063(3) Uani 1 1 d DU .
C2 C 0.0235(6) 0.9968(8) 0.7408(7) 0.081(4) Uani 1 1 d DU .
H2B H 0.0438 1.0025 0.6996 0.097 Uiso 1 1 calc R .
C3 C -0.0301(6) 1.0406(8) 0.7485(7) 0.078(4) Uani 1 1 d DU .
H3A H -0.0499 1.0805 0.7139 0.094 Uiso 1 1 calc R .
C4 C -0.0508(5) 1.0192(7) 0.8120(6) 0.067(3) Uani 1 1 d DU .
C5 C 0.0987(5) 0.8897(7) 0.8124(8) 0.061(3) Uani 1 1 d DU .
O1 O 0.1316(4) 0.8885(5) 0.7626(4) 0.060(2) Uani 1 1 d U .
O2 O 0.1032(3) 0.8460(5) 0.8721(5) 0.061(2) Uani 1 1 d U .
S2 S -0.15009(14) 1.1284(2) 0.7840(2) 0.0750(10) Uani 1 1 d DU .
C6 C -0.2059(5) 1.1279(7) 0.8384(6) 0.062(3) Uani 1 1 d DU .
C7 C -0.1894(6) 1.0713(9) 0.8932(8) 0.093(4) Uani 1 1 d DU .
H7A H -0.2158 1.0575 0.9268 0.111 Uiso 1 1 calc R .
C8 C -0.1301(7) 1.0351(10) 0.8962(8) 0.103(5) Uani 1 1 d DU .
H8A H -0.1092 1.0013 0.9360 0.124 Uiso 1 1 calc R .
C9 C -0.1060(6) 1.0544(8) 0.8341(8) 0.081(3) Uani 1 1 d DU .
C10 C -0.2571(4) 1.1865(7) 0.8245(8) 0.057(3) Uani 1 1 d DU .
O3 O -0.2927(3) 1.1884(5) 0.8710(5) 0.068(2) Uani 1 1 d U .
O4 O -0.2635(3) 1.2274(6) 0.7700(6) 0.070(2) Uani 1 1 d U .
S3 S 0.1932(2) 0.7635(3) 0.43770(16) 0.0843(11) Uani 1 1 d DU .
C11 C 0.1505(7) 0.8225(8) 0.4846(5) 0.091(4) Uani 1 1 d DU .
C12 C 0.1149(8) 0.8762(9) 0.4330(7) 0.105(5) Uani 1 1 d DU .
H12A H 0.0878 0.9155 0.4472 0.125 Uiso 1 1 calc R .
C13 C 0.1225(7) 0.8670(9) 0.3580(6) 0.095(4) Uani 1 1 d DU .
H13A H 0.1003 0.8973 0.3162 0.114 Uiso 1 1 calc R .
C14 C 0.1663(6) 0.8086(8) 0.3542(5) 0.076(3) Uani 1 1 d DU .
C15 C 0.1571(9) 0.8133(11) 0.5670(7) 0.092(4) Uani 1 1 d DU .
O5 O 0.1904(5) 0.7621(7) 0.6023(5) 0.084(3) Uani 1 1 d U .
O6 O 0.1235(5) 0.8626(7) 0.5994(6) 0.095(3) Uani 1 1 d U .
S4 S 0.14527(17) 0.8141(3) 0.1980(2) 0.0786(10) Uani 1 1 d DU .
C16 C 0.1936(5) 0.7604(8) 0.1539(6) 0.072(3) Uani 1 1 d DU .
C17 C 0.2394(6) 0.7218(8) 0.2068(7) 0.087(4) Uani 1 1 d DU .
H17A H 0.2703 0.6874 0.1934 0.104 Uiso 1 1 calc R .
C18 C 0.2368(6) 0.7376(8) 0.2826(7) 0.085(4) Uani 1 1 d DU .
H18A H 0.2663 0.7180 0.3254 0.102 Uiso 1 1 calc R .
C19 C 0.1849(6) 0.7859(8) 0.2851(5) 0.082(4) Uani 1 1 d DU .
C20 C 0.1849(6) 0.7611(9) 0.0732(7) 0.066(3) Uani 1 1 d DU .
O7 O 0.1457(4) 0.8094(6) 0.0356(4) 0.073(2) Uani 1 1 d U .
O8 O 0.2131(5) 0.7136(5) 0.0415(5) 0.077(2) Uani 1 1 d U .
C33 C 0.3814(6) 1.0295(8) 0.9123(9) 0.081(4) Uani 1 1 d D .
H33A H 0.3688 1.0841 0.9135 0.097 Uiso 1 1 calc R .
C34 C 0.4335(6) 1.0186(9) 0.9020(8) 0.080(4) Uani 1 1 d D .
H34A H 0.4428 0.9642 0.8927 0.096 Uiso 1 1 calc R .
C35 C 0.2298(6) 0.9334(8) 0.9364(9) 0.076(4) Uani 1 1 d . .
H35A H 0.1888 0.9495 0.9417 0.091 Uiso 1 1 calc R .
C36 C 0.2723(6) 0.9909(9) 0.9305(8) 0.077(4) Uani 1 1 d . .
H36A H 0.2608 1.0459 0.9312 0.092 Uiso 1 1 calc R .
C37 C 0.3339(6) 0.9694(8) 0.9235(9) 0.077(4) Uani 1 1 d D .
C38 C 0.3435(6) 0.8845(9) 0.9235(8) 0.079(4) Uani 1 1 d . .
H38A H 0.3833 0.8647 0.9170 0.095 Uiso 1 1 calc R .
C39 C 0.2997(5) 0.8326(8) 0.9319(7) 0.064(3) Uani 1 1 d U .
H39A H 0.3105 0.7772 0.9359 0.077 Uiso 1 1 calc R .
C40 C 0.5932(5) 1.1039(7) 0.9094(7) 0.064(3) Uani 1 1 d . .
H40A H 0.6348 1.0840 0.9115 0.076 Uiso 1 1 calc R .
C41 C 0.5471(6) 1.0510(8) 0.9014(9) 0.079(4) Uani 1 1 d . .
H41A H 0.5559 0.9957 0.8957 0.095 Uiso 1 1 calc R .
C42 C 0.4857(7) 1.0752(8) 0.9011(7) 0.071(4) Uani 1 1 d D .
C43 C 0.4769(5) 1.1577(8) 0.9030(8) 0.069(4) Uani 1 1 d . .
H43A H 0.4353 1.1786 0.8986 0.082 Uiso 1 1 calc R .
C44 C 0.5254(5) 1.2077(7) 0.9108(8) 0.068(4) Uani 1 1 d . .
H44A H 0.5172 1.2635 0.9138 0.082 Uiso 1 1 calc R .
Co1 Co 0.17295(7) 0.80461(12) 0.70670(11) 0.0682(5) Uani 1 1 d . .
Co2 Co 0.16563(7) 0.76550(11) 0.92982(11) 0.0694(5) Uani 1 1 d . .
N3 N 0.2426(4) 0.8533(6) 0.9350(6) 0.061(3) Uani 1 1 d . .
N4 N 0.5865(4) 1.1838(5) 0.9149(5) 0.047(2) Uani 1 1 d . .

loop_
_atom_site_aniso_label
_atom_site_aniso_U_11
_atom_site_aniso_U_22
_atom_site_aniso_U_33
_atom_site_aniso_U_23
_atom_site_aniso_U_13
_atom_site_aniso_U_12
C21 0.069(10) 0.067(11) 0.094(10) 0.009(10) 0.010(10) -0.032(9)
N1 0.057(8) 0.063(9) 0.080(9) 0.000(9) 0.014(8) -0.013(8)
C23 0.065(10) 0.079(9) 0.090(11) -0.003(10) 0.006(9) -0.013(9)
C24 0.071(11) 0.074(10) 0.096(12) -0.003(11) -0.002(11) -0.023(10)
C25 0.072(9) 0.067(9) 0.094(9) 0.003(9) 0.012(9) -0.017(9)
C26 0.072(9) 0.080(11) 0.097(11) -0.004(10) 0.014(9) -0.013(10)
C27 0.065(9) 0.071(10) 0.090(11) -0.001(9) 0.017(9) -0.014(9)
C22 0.051(10) 0.069(10) 0.070(9) 0.005(9) 0.010(9) -0.042(9)
N2 0.069(8) 0.050(8) 0.052(8) 0.001(8) 0.013(8) -0.014(8)
C28 0.059(9) 0.060(8) 0.056(10) 0.001(9) 0.023(8) -0.017(8)
C29 0.060(8) 0.060(7) 0.053(8) -0.003(7) 0.028(7) -0.012(7)
C30 0.063(8) 0.064(9) 0.059(8) -0.002(8) 0.017(8) -0.017(8)
C31 0.048(7) 0.063(8) 0.060(8) 0.015(7) 0.019(7) -0.013(7)
C32 0.065(9) 0.058(9) 0.057(10) 0.017(8) 0.019(9) -0.010(8)
C21' 0.060(9) 0.074(10) 0.093(9) 0.005(8) 0.015(8) -0.049(8)
N1' 0.056(7) 0.059(7) 0.078(8) -0.001(7) 0.010(7) -0.012(7)
C23' 0.066(8) 0.081(8) 0.085(10) -0.011(9) 0.005(8) -0.013(8)
C24' 0.078(10) 0.080(9) 0.089(10) 0.003(9) -0.004(9) -0.021(9)
C25' 0.077(8) 0.075(9) 0.096(9) 0.002(8) 0.013(8) -0.022(8)
C26' 0.063(8) 0.080(10) 0.094(11) -0.008(9) 0.031(8) -0.013(8)
C27' 0.066(8) 0.068(9) 0.093(10) 0.000(8) 0.014(8) -0.016(8)
C22' 0.051(9) 0.066(9) 0.080(8) -0.001(8) 0.014(8) -0.028(8)
N2' 0.069(7) 0.047(7) 0.052(7) -0.003(6) 0.012(6) -0.009(6)
C28' 0.056(7) 0.065(7) 0.057(9) -0.004(8) 0.028(7) -0.018(7)
C29' 0.057(8) 0.067(8) 0.064(9) -0.014(8) 0.030(7) -0.012(7)
C30' 0.065(8) 0.054(8) 0.045(7) -0.011(7) 0.017(7) -0.018(7)
C31' 0.042(6) 0.063(7) 0.063(7) 0.011(6) 0.020(5) -0.017(6)
C32' 0.048(7) 0.069(8) 0.048(8) 0.016(7) 0.025(6) -0.007(7)
S1 0.0569(18) 0.0570(18) 0.093(2) 0.0216(17) 0.0322(16) 0.0222(15)
C1 0.032(5) 0.052(6) 0.115(8) -0.001(6) 0.034(5) 0.006(5)
C2 0.091(8) 0.091(9) 0.070(8) 0.030(7) 0.037(7) 0.022(7)
C3 0.083(6) 0.079(6) 0.071(6) 0.019(5) 0.014(5) 0.052(6)
C4 0.075(6) 0.065(6) 0.066(6) 0.020(6) 0.029(5) 0.037(6)
C5 0.064(6) 0.048(6) 0.074(7) 0.005(6) 0.022(6) -0.003(5)
O1 0.072(5) 0.058(5) 0.061(5) -0.001(4) 0.035(4) 0.014(4)
O2 0.033(4) 0.065(5) 0.088(6) 0.001(5) 0.018(4) 0.007(4)
S2 0.0573(19) 0.064(2) 0.111(3) 0.0240(19) 0.0355(18) 0.0358(17)
C6 0.065(6) 0.063(7) 0.068(7) 0.013(6) 0.038(6) 0.023(6)
C7 0.086(8) 0.084(9) 0.119(10) 0.025(8) 0.046(8) 0.042(7)
C8 0.103(9) 0.104(10) 0.116(10) 0.021(9) 0.052(8) 0.055(8)
C9 0.074(7) 0.074(7) 0.101(8) 0.018(7) 0.036(6) 0.020(6)
C10 0.023(4) 0.061(5) 0.093(6) 0.010(5) 0.023(4) -0.007(4)
O3 0.020(3) 0.042(4) 0.148(8) -0.002(5) 0.027(4) -0.001(3)
O4 0.035(4) 0.074(6) 0.103(7) 0.008(5) 0.021(4) 0.015(4)
S3 0.138(3) 0.096(2) 0.0242(12) -0.0014(18) 0.0291(16) -0.008(3)
C11 0.163(9) 0.097(8) 0.025(5) -0.009(6) 0.044(6) -0.015(8)
C12 0.163(11) 0.099(10) 0.053(7) 0.013(7) 0.027(8) -0.003(9)
C13 0.135(8) 0.099(7) 0.052(6) 0.024(6) 0.026(6) 0.004(7)
C14 0.098(7) 0.091(8) 0.049(6) -0.017(6) 0.037(5) -0.013(7)
C15 0.135(10) 0.081(9) 0.064(7) 0.014(7) 0.029(7) -0.015(8)
O5 0.141(8) 0.068(6) 0.049(5) 0.004(5) 0.033(5) 0.001(6)
O6 0.115(8) 0.102(8) 0.073(6) -0.021(6) 0.029(5) -0.029(7)
S4 0.079(2) 0.086(3) 0.072(2) -0.002(2) 0.0200(17) 0.001(2)
C16 0.083(8) 0.055(6) 0.080(8) -0.005(7) 0.023(6) -0.011(7)
C17 0.083(8) 0.077(8) 0.100(9) 0.000(7) 0.018(7) 0.001(7)
C18 0.106(9) 0.087(9) 0.058(7) 0.010(7) 0.009(7) -0.011(8)
C19 0.106(8) 0.083(8) 0.063(7) -0.016(6) 0.033(6) -0.012(7)
C20 0.065(7) 0.053(6) 0.081(7) -0.001(7) 0.019(6) -0.019(6)
O7 0.087(6) 0.088(6) 0.046(5) 0.008(5) 0.020(4) -0.015(6)
O8 0.098(6) 0.053(5) 0.083(6) 0.001(5) 0.025(5) 0.004(5)
C33 0.064(9) 0.054(8) 0.126(13) -0.002(8) 0.023(8) -0.020(7)
C34 0.073(9) 0.089(11) 0.076(9) -0.025(8) 0.012(8) -0.016(8)
C35 0.051(7) 0.060(8) 0.125(12) -0.032(8) 0.036(7) -0.031(6)
C36 0.072(9) 0.060(8) 0.103(11) -0.008(8) 0.026(8) -0.013(7)
C37 0.065(9) 0.066(9) 0.099(11) -0.007(8) 0.019(7) 0.000(7)
C38 0.058(8) 0.091(11) 0.091(10) 0.008(8) 0.023(7) 0.005(8)
C39 0.034(5) 0.062(6) 0.097(7) -0.006(6) 0.017(5) -0.019(5)
C40 0.046(6) 0.058(7) 0.092(9) 0.005(7) 0.027(6) -0.023(6)
C41 0.056(8) 0.054(7) 0.136(13) -0.018(8) 0.042(8) -0.008(6)
C42 0.096(10) 0.054(7) 0.064(8) -0.004(6) 0.018(7) -0.019(7)
C43 0.038(6) 0.075(9) 0.098(10) -0.001(7) 0.026(6) -0.014(6)
C44 0.050(7) 0.044(6) 0.114(11) 0.003(7) 0.026(7) 0.003(6)
Co1 0.0580(10) 0.0516(9) 0.0989(14) 0.0027(10) 0.0258(9) -0.0030(8)
Co2 0.0554(10) 0.0499(9) 0.1083(14) -0.0007(10) 0.0296(9) -0.0032(8)
N3 0.036(5) 0.047(6) 0.100(8) -0.004(5) 0.016(5) -0.020(4)
N4 0.055(5) 0.041(5) 0.046(5) -0.003(4) 0.011(4) -0.008(4)

loop_
_atom_type_symbol
_atom_type_description
_atom_type_scat_dispersion_real
_atom_type_scat_dispersion_imag
_atom_type_scat_source
C C 0.0033 0.0016 'International Tables Vol C Tables 4.2.6.8 and 6.1.1.4'
H H 0.0000 0.0000 'International Tables Vol C Tables 4.2.6.8 and 6.1.1.4'
N N 0.0061 0.0033 'International Tables Vol C Tables 4.2.6.8 and 6.1.1.4'
O O 0.0106 0.0060 'International Tables Vol C Tables 4.2.6.8 and 6.1.1.4'
S S 0.1246 0.1234 'International Tables Vol C Tables 4.2.6.8 and 6.1.1.4'
Co Co 0.3494 0.9721 'International Tables Vol C Tables 4.2.6.8 and 6.1.1.4'

loop_
_geom_angle_atom_site_label_1
_geom_angle_atom_site_label_2
_geom_angle_atom_site_label_3
_geom_angle
_geom_angle_site_symmetry_1
_geom_angle_site_symmetry_3
C22 C21 C25 135(3) . .
C22 C21 H21A 112.3 . .
C25 C21 H21A 112.3 . .
C23 N1 C27 117.5(18) . .
C23 N1 Co1 114(2) . .
C27 N1 Co1 128(2) . .
N1 C23 C24 124.2(19) . .
N1 C23 H23A 117.9 . .
C24 C23 H23A 117.9 . .
C23 C24 C25 117.5(17) . .
C23 C24 H24A 121.2 . .
C25 C24 H24A 121.2 . .
C24 C25 C26 119.6(17) . .
C24 C25 C21 118.8(19) . .
C26 C25 C21 122(2) . .
C27 C26 C25 119.2(18) . .
C27 C26 H26A 120.4 . .
C25 C26 H26A 120.4 . .
N1 C27 C26 121.9(19) . .
N1 C27 H27A 119.1 . .
C26 C27 H27A 119.0 . .
C21 C22 C30 145(3) . .
C21 C22 H22A 107.6 . .
C30 C22 H22A 107.6 . .
C32 N2 C28 115.8(18) . .
C32 N2 Co1 118.3(19) . 3
C28 N2 Co1 125.8(19) . 3
C29 C28 N2 121.9(18) . .
C29 C28 H28A 119.0 . .
N2 C28 H28A 119.0 . .
C28 C29 C30 121.2(17) . .
C28 C29 H29A 119.4 . .
C30 C29 H29A 119.4 . .
C29 C30 C31 118.1(16) . .
C29 C30 C22 118.8(18) . .
C31 C30 C22 123.1(18) . .
C32 C31 C30 116.7(17) . .
C32 C31 H31A 121.6 . .
C30 C31 H31A 121.6 . .
N2 C32 C31 126.2(18) . .
N2 C32 H32A 116.9 . .
C31 C32 H32A 116.9 . .
C22' C21' C25' 141(2) . .
C22' C21' H21B 109.4 . .
C25' C21' H21B 109.4 . .
C23' N1' C27' 116.2(15) . .
C23' N1' Co1 126.1(16) . .
C27' N1' Co1 117.6(14) . .
N1' C23' C24' 127.2(16) . .
N1' C23' H23B 116.4 . .
C24' C23' H23B 116.4 . .
C23' C24' C25' 116.5(15) . .
C23' C24' H24B 121.7 . .
C25' C24' H24B 121.7 . .
C24' C25' C26' 117.7(14) . .
C24' C25' C21' 121.1(16) . .
C26' C25' C21' 121.1(16) . .
C27' C26' C25' 121.6(15) . .
C27' C26' H26B 119.2 . .
C25' C26' H26B 119.2 . .
C26' C27' N1' 120.7(15) . .
C26' C27' H27B 119.6 . .
N1' C27' H27B 119.6 . .
C21' C22' C30' 133(2) . .
C21' C22' H22B 113.4 . .
C30' C22' H22B 113.4 . .
C32' N2' C28' 115.9(14) . .
C32' N2' Co1 128.3(13) . 3
C28' N2' Co1 115.4(12) . 3
C29' C28' N2' 122.6(14) . .
C29' C28' H28B 118.7 . .
N2' C28' H28B 118.7 . .
C28' C29' C30' 120.8(14) . .
C28' C29' H29B 119.6 . .
C30' C29' H29B 119.6 . .
C29' C30' C31' 117.7(13) . .
C29' C30' C22' 122.1(14) . .
C31' C30' C22' 120.2(13) . .
C32' C31' C30' 118.5(13) . .
C32' C31' H31B 120.7 . .
C30' C31' H31B 120.7 . .
N2' C32' C31' 124.4(15) . .
N2' C32' H32B 117.8 . .
C31' C32' H32B 117.8 . .
C4 S1 C1 92.2(5) . .
C2 C1 C5 127.5(10) . .
C2 C1 S1 111.6(7) . .
C5 C1 S1 120.9(9) . .
C1 C2 C3 111.9(9) . .
C1 C2 H2B 124.0 . .
C3 C2 H2B 124.0 . .
C4 C3 C2 112.1(9) . .
C4 C3 H3A 124.0 . .
C2 C3 H3A 124.0 . .
C3 C4 C9 124.1(9) . .
C3 C4 S1 112.1(7) . .
C9 C4 S1 123.7(8) . .
O1 C5 O2 129.8(10) . .
O1 C5 C1 117.6(10) . .
O2 C5 C1 112.4(10) . .
C5 O1 Co1 137.8(8) . .
C5 O2 Co2 136.7(7) . .
C9 S2 C6 93.9(5) . .
C7 C6 C10 131.3(10) . .
C7 C6 S2 108.6(7) . .
C10 C6 S2 119.9(8) . .
C6 C7 C8 114.7(10) . .
C6 C7 H7A 122.7 . .
C8 C7 H7A 122.7 . .
C9 C8 C7 111.7(10) . .
C9 C8 H8A 124.1 . .
C7 C8 H8A 124.1 . .
C8 C9 C4 127.3(10) . .
C8 C9 S2 110.1(8) . .
C4 C9 S2 122.6(8) . .
O4 C10 O3 124.7(10) . .
O4 C10 C6 118.4(10) . .
O3 C10 C6 116.8(11) . .
C10 O3 Co2 141.6(8) . 3_455
C10 O4 Co1 140.7(7) . 3_455
C14 S3 C11 94.4(6) . .
C12 C11 C15 131.4(12) . .
C12 C11 S3 108.2(7) . .
C15 C11 S3 120.3(11) . .
C11 C12 C13 114.4(10) . .
C11 C12 H12A 122.8 . .
C13 C12 H12A 122.8 . .
C14 C13 C12 110.6(10) . .
C14 C13 H13A 124.7 . .
C12 C13 H13A 124.7 . .
C13 C14 C19 123.6(10) . .
C13 C14 S3 112.2(7) . .
C19 C14 S3 124.1(9) . .
O5 C15 O6 121.6(12) . .
O5 C15 C11 121.8(16) . .
O6 C15 C11 116.6(14) . .
O5 C15 Co1 58.8(7) . .
O6 C15 Co1 63.1(7) . .
C11 C15 Co1 176.5(12) . .
C15 O5 Co1 92.3(9) . .
C15 O6 Co1 85.2(9) . .
C19 S4 C16 93.3(6) . .
C17 C16 C20 129.1(11) . .
C17 C16 S4 109.6(8) . .
C20 C16 S4 121.3(9) . .
C16 C17 C18 114.8(10) . .
C16 C17 H17A 122.6 . .
C18 C17 H17A 122.6 . .
C19 C18 C17 109.9(9) . .
C19 C18 H18A 125.0 . .
C17 C18 H18A 125.0 . .
C18 C19 C14 123.8(10) . .
C18 C19 S4 112.2(7) . .
C14 C19 S4 124.0(9) . .
O8 C20 O7 120.3(11) . .
O8 C20 C16 120.7(13) . .
O7 C20 C16 118.9(12) . .
C20 O7 Co2 91.5(8) . 1_554
C20 O8 Co2 90.1(8) . 1_554
C34 C33 C37 128.6(14) . .
C34 C33 H33A 115.7 . .
C37 C33 H33A 115.7 . .
C33 C34 C42 130.8(15) . .
C33 C34 H34A 114.6 . .
C42 C34 H34A 114.6 . .
C36 C35 N3 123.4(12) . .
C36 C35 H35A 118.3 . .
N3 C35 H35A 118.3 . .
C35 C36 C37 120.0(13) . .
C35 C36 H36A 120.0 . .
C37 C36 H36A 120.0 . .
C36 C37 C38 113.0(12) . .
C36 C37 C33 122.5(13) . .
C38 C37 C33 124.4(12) . .
C39 C38 C37 122.8(12) . .
C39 C38 H38A 118.6 . .
C37 C38 H38A 118.6 . .
N3 C39 C38 123.2(13) . .
N3 C39 H39A 118.4 . .
C38 C39 H39A 118.4 . .
C41 C40 N4 125.5(12) . .
C41 C40 H40A 117.2 . .
N4 C40 H40A 117.2 . .
C40 C41 C42 120.5(12) . .
C40 C41 H41A 119.8 . .
C42 C41 H41A 119.8 . .
C41 C42 C43 115.0(11) . .
C41 C42 C34 123.3(12) . .
C43 C42 C34 121.7(13) . .
C44 C43 C42 121.2(12) . .
C44 C43 H43A 119.4 . .
C42 C43 H43A 119.4 . .
C43 C44 N4 123.8(11) . .
C43 C44 H44A 118.1 . .
N4 C44 H44A 118.1 . .
O1 Co1 O4 117.6(4) . 3_545
O1 Co1 N2 92.5(9) . 3_445
O4 Co1 N2 92.1(9) 3_545 3_445
O1 Co1 N1' 87.2(7) . .
O4 Co1 N1' 87.3(7) 3_545 .
N2 Co1 N1' 179.0(9) 3_445 .
O1 Co1 O5 148.1(4) . .
O4 Co1 O5 93.8(4) 3_545 .
N2 Co1 O5 92.0(8) 3_445 .
N1' Co1 O5 88.8(7) . .
O1 Co1 N2' 92.2(6) . 3_445
O4 Co1 N2' 94.0(6) 3_545 3_445
N2 Co1 N2' 2.0(12) 3_445 3_445
N1' Co1 N2' 178.8(8) . 3_445
O5 Co1 N2' 91.1(6) . 3_445
O1 Co1 N1 87.3(11) . .
O4 Co1 N1 86.8(11) 3_545 .
N2 Co1 N1 178.6(12) 3_445 .
N1' Co1 N1 0.5(15) . .
O5 Co1 N1 88.9(10) . .
N2' Co1 N1 179.2(12) 3_445 .
O1 Co1 O6 87.8(4) . .
O4 Co1 O6 154.3(4) 3_545 .
N2 Co1 O6 91.4(8) 3_445 .
N1' Co1 O6 89.5(6) . .
O5 Co1 O6 60.6(4) . .
N2' Co1 O6 89.4(5) 3_445 .
N1 Co1 O6 90.0(10) . .
O1 Co1 C15 119.3(5) . .
O4 Co1 C15 122.5(5) 3_545 .
N2 Co1 C15 93.6(8) 3_445 .
N1' Co1 C15 87.4(7) . .
O5 Co1 C15 28.9(5) . .
N2' Co1 C15 91.9(6) 3_445 .
N1 Co1 C15 87.8(10) . .
O6 Co1 C15 31.8(5) . .
O3 Co2 O2 118.2(4) 3_545 .
O3 Co2 N4 88.0(3) 3_545 3_445
O2 Co2 N4 86.1(3) . 3_445
O3 Co2 O7 151.7(4) 3_545 1_556
O2 Co2 O7 89.9(4) . 1_556
N4 Co2 O7 91.1(3) 3_445 1_556
O3 Co2 N3 91.5(3) 3_545 .
O2 Co2 N3 89.7(3) . .
N4 Co2 N3 174.9(4) 3_445 .
O7 Co2 N3 91.8(4) 1_556 .
O3 Co2 O8 93.8(4) 3_545 1_556
O2 Co2 O8 147.9(4) . 1_556
N4 Co2 O8 93.7(3) 3_445 1_556
O7 Co2 O8 58.0(3) 1_556 1_556
N3 Co2 O8 91.4(4) . 1_556
C39 N3 C35 117.4(10) . .
C39 N3 Co2 122.7(8) . .
C35 N3 Co2 119.8(7) . .
C40 N4 C44 113.7(10) . .
C40 N4 Co2 122.6(8) . 3
C44 N4 Co2 123.6(8) . 3

loop_
_geom_bond_atom_site_label_1
_geom_bond_atom_site_label_2
_geom_bond_distance
_geom_bond_site_symmetry_2
C21 C22 1.140(18) .
C21 C25 1.474(15) .
C21 H21A 0.9500 .
N1 C23 1.353(15) .
N1 C27 1.365(15) .
N1 Co1 2.15(3) .
C23 C24 1.366(16) .
C23 H23A 0.9500 .
C24 C25 1.395(15) .
C24 H24A 0.9500 .
C25 C26 1.396(15) .
C26 C27 1.371(16) .
C26 H26A 0.9500 .
C27 H27A 0.9500 .
C22 C30 1.470(15) .
C22 H22A 0.9500 .
N2 C32 1.352(15) .
N2 C28 1.361(15) .
N2 Co1 2.09(2) 3
C28 C29 1.360(16) .
C28 H28A 0.9500 .
C29 C30 1.392(15) .
C29 H29A 0.9500 .
C30 C31 1.398(15) .
C31 C32 1.369(16) .
C31 H31A 0.9500 .
C32 H32A 0.9500 .
C21' C22' 1.129(16) .
C21' C25' 1.474(13) .
C21' H21B 0.9500 .
N1' C23' 1.348(14) .
N1' C27' 1.370(14) .
N1' Co1 2.103(18) .
C23' C24' 1.360(15) .
C23' H23B 0.9500 .
C24' C25' 1.400(14) .
C24' H24B 0.9500 .
C25' C26' 1.410(14) .
C26' C27' 1.367(15) .
C26' H26B 0.9500 .
C27' H27B 0.9500 .
C22' C30' 1.493(13) .
C22' H22B 0.9500 .
N2' C32' 1.354(13) .
N2' C28' 1.364(14) .
N2' Co1 2.137(17) 3
C28' C29' 1.361(14) .
C28' H28B 0.9500 .
C29' C30' 1.374(13) .
C29' H29B 0.9500 .
C30' C31' 1.397(14) .
C31' C32' 1.365(14) .
C31' H31B 0.9500 .
C32' H32B 0.9500 .
S1 C4 1.687(9) .
S1 C1 1.688(9) .
C1 C2 1.384(11) .
C1 C5 1.479(11) .
C2 C3 1.401(12) .
C2 H2B 0.9500 .
C3 C4 1.371(11) .
C3 H3A 0.9500 .
C4 C9 1.463(10) .
C5 O1 1.267(14) .
C5 O2 1.292(14) .
O1 Co1 2.042(7) .
O2 Co2 2.025(8) .
S2 C9 1.696(10) .
S2 C6 1.717(9) .
C6 C7 1.361(12) .
C6 C10 1.455(11) .
C7 C8 1.405(12) .
C7 H7A 0.9500 .
C8 C9 1.378(12) .
C8 H8A 0.9500 .
C10 O4 1.185(14) .
C10 O3 1.259(13) .
O3 Co2 2.005(8) 3_455
O4 Co1 2.044(9) 3_455
S3 C14 1.680(10) .
S3 C11 1.697(10) .
C11 C12 1.399(12) .
C11 C15 1.481(12) .
C12 C13 1.417(13) .
C12 H12A 0.9500 .
C13 C14 1.368(12) .
C13 H13A 0.9500 .
C14 C19 1.450(11) .
C15 O5 1.206(18) .
C15 O6 1.316(19) .
C15 Co1 2.492(12) .
O5 Co1 2.133(9) .
O6 Co1 2.230(11) .
S4 C19 1.694(10) .
S4 C16 1.702(10) .
C16 C17 1.378(12) .
C16 C20 1.437(12) .
C17 C18 1.415(13) .
C17 H17A 0.9500 .
C18 C19 1.389(12) .
C18 H18A 0.9500 .
C20 O8 1.217(15) .
C20 O7 1.257(15) .
O7 Co2 2.185(8) 1_554
O8 Co2 2.239(10) 1_554
C33 C34 1.193(13) .
C33 C37 1.478(12) .
C33 H33A 0.9500 .
C34 C42 1.471(13) .
C34 H34A 0.9500 .
C35 C36 1.345(16) .
C35 N3 1.365(15) .
C35 H35A 0.9500 .
C36 C37 1.410(17) .
C36 H36A 0.9500 .
C37 C38 1.429(19) .
C38 C39 1.315(17) .
C38 H38A 0.9500 .
C39 N3 1.293(13) .
C39 H39A 0.9500 .
C40 C41 1.312(15) .
C40 N4 1.345(14) .
C40 H40A 0.9500 .
C41 C42 1.384(17) .
C41 H41A 0.9500 .
C42 C43 1.389(18) .
C43 C44 1.319(15) .
C43 H43A 0.9500 .
C44 N4 1.364(13) .
C44 H44A 0.9500 .
Co1 O4 2.044(9) 3_545
Co1 N2 2.09(2) 3_445
Co1 N2' 2.137(17) 3_445
Co2 O3 2.005(8) 3_545
Co2 N4 2.155(9) 3_445
Co2 O7 2.185(8) 1_556
Co2 N3 2.199(8) .
Co2 O8 2.239(10) 1_556
N4 Co2 2.155(8) 3

loop_
_platon_squeeze_void_nr
_platon_squeeze_void_average_x
_platon_squeeze_void_average_y
_platon_squeeze_void_average_z
_platon_squeeze_void_volume
_platon_squeeze_void_count_electrons
_platon_squeeze_void_content
1 0.330 -0.051 0.400 2656 756 ' '
